data_7230917
loop_
_publ_author_name
'Yue, Qi'
'Liu, Xu'
'Guo, Wei-Xiao'
'Gao, En-Qing'

_publ_section_title
;
 Structural diversity and magnetic properties of Co(II)/Mn(II)/Ni(II)
 coordination polymers constructed from an unsymmetrical tetracarboxylic
 acid and varying N-donor ligands
;
_journal_name_full CrystEngComm
_journal_paper_doi 10.1039/C8CE00692J
_journal_year 2018
_chemical_formula_sum 'C2.95 H3.58 N0.21 Ni0.21 O1.68'
_chemical_formula_weight 81.26
_chemical_name_systematic
;
 ?
;
_space_group_crystal_system triclinic
_space_group_IT_number 2
_space_group_name_Hall '-P 1'
_space_group_name_H-M_alt 'P -1'
_symmetry_space_group_name_Hall '-P 1'
_symmetry_space_group_name_H-M 'P -1'
_atom_sites_solution_hydrogens mixed
_audit_creation_method SHELXL-2014
_audit_update_record
;
2018-04-20 deposited with the CCDC.
2018-06-19 downloaded from the CCDC.
;
_cell_angle_alpha 74.363(6)
_cell_angle_beta 81.277(6)
_cell_angle_gamma 74.499(6)
_cell_formula_units_Z 19
_cell_length_a 10.9348(18)
_cell_length_b 11.2863(19)
_cell_length_c 13.509(2)
_cell_measurement_reflns_used 1636
_cell_measurement_temperature 296(2)
_cell_measurement_theta_max 19.51
_cell_measurement_theta_min 2.39
_cell_volume 1541.4(4)
_computing_cell_refinement 'Bruker SMART'
_computing_data_collection 'Bruker SMART'
_computing_data_reduction 'Bruker SAINT'
_computing_structure_refinement 'SHELXL-2014 (Sheldrick, 2014)'
_diffrn_ambient_temperature 296(2)
_diffrn_measured_fraction_theta_full 0.994
_diffrn_measured_fraction_theta_max 0.990
_diffrn_measurement_device_type 'CCD area detector'
_diffrn_measurement_method 'phi and omega scans'
_diffrn_radiation_type MoK\a
_diffrn_radiation_wavelength 0.71073
_diffrn_reflns_av_R_equivalents 0.1057
_diffrn_reflns_av_unetI/netI 0.1226
_diffrn_reflns_Laue_measured_fraction_full 0.994
_diffrn_reflns_Laue_measured_fraction_max 0.990
_diffrn_reflns_limit_h_max 13
_diffrn_reflns_limit_h_min -13
_diffrn_reflns_limit_k_max 13
_diffrn_reflns_limit_k_min -13
_diffrn_reflns_limit_l_max 16
_diffrn_reflns_limit_l_min -16
_diffrn_reflns_number 19545
_diffrn_reflns_point_group_measured_fraction_full 0.994
_diffrn_reflns_point_group_measured_fraction_max 0.990
_diffrn_reflns_theta_full 25.242
_diffrn_reflns_theta_max 26.000
_diffrn_reflns_theta_min 1.929
_exptl_absorpt_coefficient_mu 1.303
_exptl_crystal_colour green
_exptl_crystal_density_diffrn 1.663
_exptl_crystal_description block
_exptl_crystal_F_000 800
_refine_diff_density_max 1.011
_refine_diff_density_min -0.668
_refine_diff_density_rms 0.143
_refine_ls_extinction_method none
_refine_ls_goodness_of_fit_ref 1.039
_refine_ls_hydrogen_treatment mixed
_refine_ls_matrix_type full
_refine_ls_number_parameters 481
_refine_ls_number_reflns 6003
_refine_ls_number_restraints 24
_refine_ls_restrained_S_all 1.037
_refine_ls_R_factor_all 0.1283
_refine_ls_R_factor_gt 0.0669
_refine_ls_shift/su_max 0.000
_refine_ls_shift/su_mean 0.000
_refine_ls_structure_factor_coef Fsqd
_refine_ls_weighting_details 'w=1/[\s^2^(Fo^2^)+(0.1005P)^2^] where P=(Fo^2^+2Fc^2^)/3'
_refine_ls_weighting_scheme calc
_refine_ls_wR_factor_gt 0.1694
_refine_ls_wR_factor_ref 0.2073
_reflns_Friedel_coverage 0.000
_reflns_number_gt 3497
_reflns_number_total 6003
_reflns_threshold_expression 'I > 2\s(I)'
_cod_data_source_file c8ce00692j2.cif
_cod_data_source_block 4
_cod_original_cell_volume 1541.3(4)
_cod_database_code 7230917
_shelx_space_group_comment
;
The symmetry employed for this shelxl refinement is uniquely defined
by the following loop, which should always be used as a source of
symmetry information in preference to the above space-group names.
They are only intended as comments.
;
_shelxl_version_number 2014-3

loop_
_space_group_symop_operation_xyz
'x, y, z'
'-x, -y, -z'

loop_
_atom_site_label
_atom_site_type_symbol
_atom_site_fract_x
_atom_site_fract_y
_atom_site_fract_z
_atom_site_U_iso_or_equiv
_atom_site_adp_type
_atom_site_occupancy
_atom_site_site_symmetry_order
_atom_site_calc_flag
_atom_site_refinement_flags_posn
_atom_site_refinement_flags_adp
Ni2 Ni 0.60730(8) 0.41708(9) 0.29251(6) 0.0244(3) Uani 1 1 d . .
Ni1 Ni 0.76297(8) 0.78879(9) -0.41639(7) 0.0284(3) Uani 1 1 d . .
O1 O 0.6871(4) 0.8211(5) -0.2807(3) 0.0338(12) Uani 1 1 d . .
O2 O 0.8419(5) 0.7543(6) -0.1730(4) 0.0440(15) Uani 1 1 d . .
O3 O 0.4978(4) 0.6715(4) -0.2329(3) 0.0274(11) Uani 1 1 d . .
O4 O 0.4042(5) 0.8776(5) -0.2787(4) 0.0341(12) Uani 1 1 d . .
O5 O 0.4626(4) 0.5716(4) 0.2452(3) 0.0263(11) Uani 1 1 d . .
O6 O 0.5005(5) 0.6979(5) 0.3322(4) 0.0364(13) Uani 1 1 d . .
O7 O 0.1465(5) 0.7934(5) 0.4838(4) 0.0367(13) Uani 1 1 d . .
O8 O 0.2566(5) 0.6143(5) 0.4436(4) 0.0448(14) Uani 1 1 d . .
O9 O 0.9423(5) 0.7305(6) -0.3664(4) 0.0437(14) Uani 1 1 d D .
H9A H 0.939(7) 0.746(8) -0.308(3) 0.052 Uiso 1 1 d D U
H9B H 1.000(6) 0.764(7) -0.401(4) 0.052 Uiso 1 1 d D U
O10 O 0.7395(5) 0.5986(5) -0.3531(4) 0.0357(12) Uani 1 1 d D .
H10A H 0.678(5) 0.610(7) -0.308(4) 0.043 Uiso 1 1 d D U
H10B H 0.730(6) 0.538(5) -0.374(5) 0.043 Uiso 1 1 d D U
O11 O 0.7627(5) 0.9797(5) -0.4702(4) 0.0424(14) Uani 1 1 d D .
H11A H 0.700(4) 1.038(5) -0.457(6) 0.051 Uiso 1 1 d D U
H11B H 0.825(4) 0.999(7) -0.453(6) 0.051 Uiso 1 1 d D U
O12 O 0.5723(4) 0.8425(5) -0.4543(4) 0.0317(12) Uani 1 1 d D .
H12A H 0.509(5) 0.874(5) -0.489(5) 0.038 Uiso 1 1 d D U
H12B H 0.591(6) 0.767(2) -0.455(6) 0.038 Uiso 1 1 d D U
O13 O 0.5043(5) 0.3889(5) 0.4392(4) 0.0387(13) Uani 1 1 d D .
H13A H 0.499(8) 0.313(3) 0.453(5) 0.046 Uiso 1 1 d D U
H13B H 0.531(7) 0.393(6) 0.494(3) 0.046 Uiso 1 1 d D U
O14 O 0.7124(5) 0.5058(5) 0.3501(4) 0.0334(12) Uani 1 1 d D .
H14B H 0.649(5) 0.567(5) 0.349(5) 0.040 Uiso 1 1 d D U
H14C H 0.726(6) 0.482(6) 0.416(2) 0.040 Uiso 1 1 d D U
O15 O 0.7394(5) 0.2491(5) 0.3416(4) 0.0342(12) Uani 1 1 d D .
H15B H 0.773(6) 0.217(6) 0.398(3) 0.041 Uiso 1 1 d D U
H15C H 0.694(6) 0.198(5) 0.341(5) 0.041 Uiso 1 1 d D U
O16 O 0.4597(6) 0.9196(5) 0.3723(4) 0.0397(13) Uani 1 1 d D .
H16C H 0.456(8) 0.859(4) 0.348(5) 0.048 Uiso 1 1 d D U
H16B H 0.476(8) 0.975(5) 0.320(3) 0.048 Uiso 1 1 d D U
N1 N 0.8254(5) 0.7580(6) -0.5586(4) 0.0302(14) Uani 1 1 d . .
N2 N 1.2909(5) 0.5557(6) -1.1508(4) 0.0309(14) Uani 1 1 d . .
C1 C 0.7285(7) 0.7882(7) -0.1905(5) 0.0292(16) Uani 1 1 d . .
C2 C 0.6260(6) 0.7967(6) -0.1045(5) 0.0247(15) Uani 1 1 d . .
C3 C 0.5000(6) 0.7987(6) -0.1201(5) 0.0229(15) Uani 1 1 d . .
C4 C 0.4669(6) 0.7826(7) -0.2191(5) 0.0233(15) Uani 1 1 d . .
C5 C 0.4035(6) 0.8092(6) -0.0412(5) 0.0250(15) Uani 1 1 d . .
H5A H 0.3217 0.8093 -0.0527 0.030 Uiso 1 1 calc R U
C6 C 0.4254(7) 0.8195(6) 0.0550(5) 0.0279(16) Uani 1 1 d . .
C7 C 0.5494(7) 0.8185(7) 0.0699(5) 0.0314(17) Uani 1 1 d . .
H7A H 0.5671 0.8253 0.1330 0.038 Uiso 1 1 calc R U
C8 C 0.6456(7) 0.8075(7) -0.0083(5) 0.0337(18) Uani 1 1 d . .
H8A H 0.7271 0.8073 0.0038 0.040 Uiso 1 1 calc R U
C9 C 0.3162(6) 0.8407(7) 0.1341(5) 0.0259(16) Uani 1 1 d . .
C10 C 0.3179(6) 0.7727(6) 0.2380(5) 0.0223(14) Uani 1 1 d . .
C11 C 0.4347(6) 0.6722(7) 0.2750(5) 0.0268(16) Uani 1 1 d . .
C12 C 0.2126(6) 0.8004(7) 0.3094(5) 0.0253(15) Uani 1 1 d . .
C13 C 0.2054(7) 0.7303(8) 0.4198(6) 0.0331(18) Uani 1 1 d . .
C14 C 0.1078(7) 0.8972(8) 0.2731(6) 0.0368(19) Uani 1 1 d . .
H14A H 0.0381 0.9171 0.3197 0.044 Uiso 1 1 calc R U
C15 C 0.1031(8) 0.9636(8) 0.1726(6) 0.042(2) Uani 1 1 d . .
H15A H 0.0321 1.0274 0.1508 0.050 Uiso 1 1 calc R U
C16 C 0.2082(7) 0.9329(8) 0.1032(5) 0.0354(18) Uani 1 1 d . .
H16A H 0.2053 0.9759 0.0341 0.043 Uiso 1 1 calc R U
C17 C 0.7831(7) 0.8384(8) -0.6467(6) 0.0362(18) Uani 1 1 d . .
H17A H 0.7220 0.9127 -0.6429 0.043 Uiso 1 1 calc R U
C18 C 0.9114(7) 0.6528(8) -0.5687(5) 0.0369(19) Uani 1 1 d . .
H18A H 0.9419 0.5956 -0.5090 0.044 Uiso 1 1 calc R U
C19 C 0.8263(7) 0.8151(8) -0.7408(6) 0.0382(19) Uani 1 1 d . .
H19A H 0.7945 0.8738 -0.7994 0.046 Uiso 1 1 calc R U
C20 C 0.9579(7) 0.6231(8) -0.6607(5) 0.0385(19) Uani 1 1 d . .
H20A H 1.0173 0.5472 -0.6623 0.046 Uiso 1 1 calc R U
C21 C 0.9167(7) 0.7058(8) -0.7516(6) 0.0350(18) Uani 1 1 d . .
C22 C 0.9659(7) 0.6796(9) -0.8547(6) 0.046(2) Uani 1 1 d . .
H22A H 0.9046 0.6465 -0.8775 0.055 Uiso 1 1 calc R U
H22B H 0.9715 0.7590 -0.9035 0.055 Uiso 1 1 calc R U
C23 C 1.0921(7) 0.5891(9) -0.8576(5) 0.044(2) Uani 1 1 d . .
H23A H 1.0819 0.5061 -0.8184 0.053 Uiso 1 1 calc R U
H23B H 1.1485 0.6139 -0.8222 0.053 Uiso 1 1 calc R U
C24 C 1.1566(7) 0.5765(7) -0.9607(5) 0.0316(17) Uani 1 1 d . .
C25 C 1.0954(7) 0.6132(8) -1.0506(5) 0.041(2) Uani 1 1 d . .
H25A H 1.0076 0.6455 -1.0485 0.049 Uiso 1 1 calc R U
C26 C 1.2879(7) 0.5235(7) -0.9690(5) 0.0322(17) Uani 1 1 d . .
H26A H 1.3328 0.4941 -0.9105 0.039 Uiso 1 1 calc R U
C27 C 1.1642(7) 0.6017(8) -1.1422(6) 0.040(2) Uani 1 1 d . .
H27A H 1.1211 0.6269 -1.2016 0.048 Uiso 1 1 calc R U
C28 C 1.3495(7) 0.5152(7) -1.0634(5) 0.0292(16) Uani 1 1 d . .
H28A H 1.4367 0.4796 -1.0673 0.035 Uiso 1 1 calc R U

loop_
_atom_site_aniso_label
_atom_site_aniso_U_11
_atom_site_aniso_U_22
_atom_site_aniso_U_33
_atom_site_aniso_U_23
_atom_site_aniso_U_13
_atom_site_aniso_U_12
Ni2 0.0271(5) 0.0265(6) 0.0197(5) -0.0068(4) 0.0001(4) -0.0066(4)
Ni1 0.0263(5) 0.0337(6) 0.0227(5) -0.0073(4) 0.0026(4) -0.0049(4)
O1 0.022(2) 0.055(4) 0.021(3) -0.008(2) 0.000(2) -0.006(2)
O2 0.023(3) 0.075(4) 0.030(3) -0.012(3) -0.003(2) -0.004(3)
O3 0.027(3) 0.024(3) 0.030(3) -0.009(2) -0.002(2) -0.002(2)
O4 0.043(3) 0.028(3) 0.030(3) -0.006(2) -0.010(2) -0.002(2)
O5 0.032(3) 0.026(3) 0.022(2) -0.007(2) -0.008(2) -0.003(2)
O6 0.038(3) 0.033(3) 0.040(3) -0.016(3) -0.012(2) 0.001(2)
O7 0.033(3) 0.048(4) 0.027(3) -0.011(3) 0.003(2) -0.007(3)
O8 0.055(4) 0.043(4) 0.026(3) -0.003(3) 0.002(3) -0.003(3)
O9 0.030(3) 0.068(4) 0.032(3) -0.012(3) 0.003(2) -0.011(3)
O10 0.034(3) 0.035(3) 0.034(3) -0.007(2) 0.007(2) -0.006(3)
O11 0.044(3) 0.038(4) 0.047(3) -0.015(3) -0.008(3) -0.006(3)
O12 0.025(3) 0.037(3) 0.030(3) -0.005(3) -0.004(2) -0.004(2)
O13 0.053(3) 0.043(4) 0.023(3) -0.009(2) 0.000(2) -0.019(3)
O14 0.033(3) 0.036(3) 0.033(3) -0.008(3) -0.005(2) -0.010(2)
O15 0.037(3) 0.034(3) 0.031(3) -0.002(2) -0.015(2) -0.007(2)
O16 0.065(4) 0.022(3) 0.031(3) -0.005(2) -0.013(3) -0.006(3)
N1 0.028(3) 0.030(4) 0.029(3) -0.007(3) 0.002(3) -0.003(3)
N2 0.030(3) 0.030(4) 0.032(3) -0.008(3) -0.007(3) -0.004(3)
C1 0.044(4) 0.022(4) 0.022(4) -0.002(3) -0.004(3) -0.010(3)
C2 0.035(4) 0.021(4) 0.016(3) 0.000(3) -0.003(3) -0.006(3)
C3 0.033(4) 0.013(4) 0.020(3) -0.005(3) 0.004(3) -0.003(3)
C4 0.029(4) 0.022(4) 0.017(3) -0.004(3) 0.002(3) -0.007(3)
C5 0.029(4) 0.028(4) 0.022(4) -0.007(3) -0.005(3) -0.009(3)
C6 0.037(4) 0.016(4) 0.027(4) -0.003(3) 0.005(3) -0.007(3)
C7 0.039(4) 0.043(5) 0.014(3) -0.010(3) 0.000(3) -0.011(4)
C8 0.032(4) 0.039(5) 0.031(4) -0.010(4) 0.001(3) -0.009(4)
C9 0.024(4) 0.030(4) 0.025(4) -0.010(3) 0.001(3) -0.007(3)
C10 0.031(4) 0.017(4) 0.018(3) -0.008(3) 0.000(3) -0.002(3)
C11 0.030(4) 0.025(4) 0.023(4) -0.004(3) 0.002(3) -0.007(3)
C12 0.030(4) 0.028(4) 0.019(3) -0.009(3) 0.003(3) -0.009(3)
C13 0.027(4) 0.042(5) 0.030(4) -0.009(4) 0.000(3) -0.008(4)
C14 0.027(4) 0.047(5) 0.031(4) -0.012(4) 0.007(3) -0.002(4)
C15 0.041(5) 0.043(5) 0.030(4) -0.005(4) 0.004(4) 0.004(4)
C16 0.037(4) 0.041(5) 0.020(4) -0.003(3) 0.001(3) -0.002(4)
C17 0.036(4) 0.031(5) 0.033(4) -0.007(4) 0.000(3) 0.004(4)
C18 0.048(5) 0.034(5) 0.018(4) -0.003(3) 0.001(3) 0.003(4)
C19 0.036(4) 0.043(5) 0.027(4) -0.005(4) 0.001(3) 0.001(4)
C20 0.040(4) 0.037(5) 0.025(4) -0.004(4) 0.001(3) 0.009(4)
C21 0.033(4) 0.035(5) 0.031(4) -0.006(4) -0.001(3) -0.003(4)
C22 0.040(5) 0.060(6) 0.029(4) -0.015(4) 0.006(4) 0.003(4)
C23 0.039(5) 0.065(6) 0.019(4) -0.011(4) 0.005(3) 0.000(4)
C24 0.029(4) 0.032(5) 0.030(4) -0.011(3) 0.006(3) -0.003(3)
C25 0.026(4) 0.075(7) 0.017(4) -0.013(4) -0.002(3) 0.000(4)
C26 0.037(4) 0.029(4) 0.025(4) 0.001(3) -0.007(3) -0.006(3)
C27 0.030(4) 0.053(6) 0.033(4) -0.007(4) -0.005(3) -0.006(4)
C28 0.027(4) 0.036(5) 0.024(4) -0.007(3) -0.002(3) -0.005(3)

loop_
_atom_type_symbol
_atom_type_description
_atom_type_scat_dispersion_real
_atom_type_scat_dispersion_imag
_atom_type_scat_source
C C 0.0033 0.0016 'International Tables Vol C Tables 4.2.6.8 and 6.1.1.4'
H H 0.0000 0.0000 'International Tables Vol C Tables 4.2.6.8 and 6.1.1.4'
N N 0.0061 0.0033 'International Tables Vol C Tables 4.2.6.8 and 6.1.1.4'
O O 0.0106 0.0060 'International Tables Vol C Tables 4.2.6.8 and 6.1.1.4'
Ni Ni 0.3393 1.1124 'International Tables Vol C Tables 4.2.6.8 and 6.1.1.4'

loop_
_geom_angle_atom_site_label_1
_geom_angle_atom_site_label_2
_geom_angle_atom_site_label_3
_geom_angle
_geom_angle_site_symmetry_1
_geom_angle_site_symmetry_3
O5 Ni2 N2 92.9(2) . 2_764
O5 Ni2 O14 97.7(2) . .
N2 Ni2 O14 92.2(2) 2_764 .
O5 Ni2 O15 173.70(19) . .
N2 Ni2 O15 89.5(2) 2_764 .
O14 Ni2 O15 88.0(2) . .
O5 Ni2 O3 82.18(18) . 2_665
N2 Ni2 O3 87.2(2) 2_764 2_665
O14 Ni2 O3 179.36(19) . 2_665
O15 Ni2 O3 92.16(19) . 2_665
O5 Ni2 O13 87.5(2) . .
N2 Ni2 O13 179.4(2) 2_764 .
O14 Ni2 O13 87.2(2) . .
O15 Ni2 O13 90.1(2) . .
O3 Ni2 O13 93.37(19) 2_665 .
O1 Ni1 N1 175.1(2) . .
O1 Ni1 O9 91.3(2) . .
N1 Ni1 O9 93.5(2) . .
O1 Ni1 O11 89.1(2) . .
N1 Ni1 O11 91.1(2) . .
O9 Ni1 O11 96.4(2) . .
O1 Ni1 O12 84.39(19) . .
N1 Ni1 O12 90.8(2) . .
O9 Ni1 O12 174.9(2) . .
O11 Ni1 O12 86.1(2) . .
O1 Ni1 O10 86.1(2) . .
N1 Ni1 O10 93.2(2) . .
O9 Ni1 O10 88.8(2) . .
O11 Ni1 O10 173.0(2) . .
O12 Ni1 O10 88.3(2) . .
C1 O1 Ni1 133.5(5) . .
C4 O3 Ni2 128.2(4) . 2_665
C11 O5 Ni2 126.1(4) . .
Ni1 O9 H9A 109(5) . .
Ni1 O9 H9B 119(5) . .
H9A O9 H9B 104(3) . .
Ni1 O10 H10A 102(5) . .
Ni1 O10 H10B 139(5) . .
H10A O10 H10B 103(3) . .
Ni1 O11 H11A 122(5) . .
Ni1 O11 H11B 114(5) . .
H11A O11 H11B 102(3) . .
Ni1 O12 H12A 160(5) . .
Ni1 O12 H12B 79(4) . .
H12A O12 H12B 104(3) . .
Ni2 O13 H13A 104(5) . .
Ni2 O13 H13B 124(5) . .
H13A O13 H13B 102(3) . .
Ni2 O14 H14B 89(5) . .
Ni2 O14 H14C 120(5) . .
H14B O14 H14C 102(3) . .
Ni2 O15 H15B 131(5) . .
Ni2 O15 H15C 99(5) . .
H15B O15 H15C 102(3) . .
H16C O16 H16B 104(3) . .
C18 N1 C17 116.1(6) . .
C18 N1 Ni1 120.1(5) . .
C17 N1 Ni1 123.7(5) . .
C28 N2 C27 117.0(6) . .
C28 N2 Ni2 121.2(5) . 2_764
C27 N2 Ni2 120.5(5) . 2_764
O2 C1 O1 125.2(7) . .
O2 C1 C2 120.8(6) . .
O1 C1 C2 114.0(6) . .
C8 C2 C3 116.8(6) . .
C8 C2 C1 123.3(6) . .
C3 C2 C1 119.9(6) . .
C5 C3 C2 120.3(6) . .
C5 C3 C4 117.5(6) . .
C2 C3 C4 122.1(6) . .
O4 C4 O3 124.6(6) . .
O4 C4 C3 118.3(6) . .
O3 C4 C3 116.9(6) . .
C3 C5 C6 122.0(6) . .
C3 C5 H5A 119.0 . .
C6 C5 H5A 119.0 . .
C7 C6 C5 117.6(6) . .
C7 C6 C9 122.6(6) . .
C5 C6 C9 119.6(6) . .
C8 C7 C6 120.6(6) . .
C8 C7 H7A 119.7 . .
C6 C7 H7A 119.7 . .
C7 C8 C2 122.8(7) . .
C7 C8 H8A 118.6 . .
C2 C8 H8A 118.6 . .
C16 C9 C10 118.6(6) . .
C16 C9 C6 117.9(6) . .
C10 C9 C6 123.5(6) . .
C9 C10 C12 120.5(6) . .
C9 C10 C11 120.2(6) . .
C12 C10 C11 119.3(6) . .
O5 C11 O6 124.3(6) . .
O5 C11 C10 118.9(6) . .
O6 C11 C10 116.8(6) . .
C14 C12 C10 117.7(6) . .
C14 C12 C13 118.5(6) . .
C10 C12 C13 123.8(6) . .
O8 C13 O7 124.2(7) . .
O8 C13 C12 119.2(7) . .
O7 C13 C12 116.7(7) . .
C15 C14 C12 123.0(7) . .
C15 C14 H14A 118.5 . .
C12 C14 H14A 118.5 . .
C14 C15 C16 118.1(7) . .
C14 C15 H15A 121.0 . .
C16 C15 H15A 121.0 . .
C9 C16 C15 122.1(7) . .
C9 C16 H16A 118.9 . .
C15 C16 H16A 118.9 . .
N1 C17 C19 122.4(7) . .
N1 C17 H17A 118.8 . .
C19 C17 H17A 118.8 . .
N1 C18 C20 124.4(7) . .
N1 C18 H18A 117.8 . .
C20 C18 H18A 117.8 . .
C17 C19 C21 121.6(7) . .
C17 C19 H19A 119.2 . .
C21 C19 H19A 119.2 . .
C18 C20 C21 120.0(7) . .
C18 C20 H20A 120.0 . .
C21 C20 H20A 120.0 . .
C20 C21 C19 115.5(7) . .
C20 C21 C22 122.4(7) . .
C19 C21 C22 122.1(7) . .
C23 C22 C21 115.0(7) . .
C23 C22 H22A 108.5 . .
C21 C22 H22A 108.5 . .
C23 C22 H22B 108.5 . .
C21 C22 H22B 108.5 . .
H22A C22 H22B 107.5 . .
C22 C23 C24 117.5(6) . .
C22 C23 H23A 107.9 . .
C24 C23 H23A 107.9 . .
C22 C23 H23B 107.9 . .
C24 C23 H23B 107.9 . .
H23A C23 H23B 107.2 . .
C25 C24 C26 116.9(7) . .
C25 C24 C23 124.4(7) . .
C26 C24 C23 118.7(7) . .
C27 C25 C24 119.9(7) . .
C27 C25 H25A 120.1 . .
C24 C25 H25A 120.1 . .
C28 C26 C24 119.5(7) . .
C28 C26 H26A 120.2 . .
C24 C26 H26A 120.2 . .
N2 C27 C25 123.2(7) . .
N2 C27 H27A 118.4 . .
C25 C27 H27A 118.4 . .
N2 C28 C26 123.4(7) . .
N2 C28 H28A 118.3 . .
C26 C28 H28A 118.3 . .

loop_
_geom_bond_atom_site_label_1
_geom_bond_atom_site_label_2
_geom_bond_distance
_geom_bond_site_symmetry_2
Ni2 O5 2.046(5) .
Ni2 N2 2.054(6) 2_764
Ni2 O14 2.058(5) .
Ni2 O15 2.066(5) .
Ni2 O3 2.073(5) 2_665
Ni2 O13 2.114(5) .
Ni1 O1 1.980(5) .
Ni1 N1 2.028(6) .
Ni1 O9 2.051(5) .
Ni1 O11 2.080(6) .
Ni1 O12 2.111(5) .
Ni1 O10 2.154(5) .
O1 C1 1.289(8) .
O2 C1 1.235(8) .
O3 C4 1.266(8) .
O3 Ni2 2.073(5) 2_665
O4 C4 1.256(8) .
O5 C11 1.252(8) .
O6 C11 1.266(8) .
O7 C13 1.260(8) .
O8 C13 1.251(9) .
O9 H9A 0.84(2) .
O9 H9B 0.84(2) .
O10 H10A 0.84(2) .
O10 H10B 0.85(2) .
O11 H11A 0.85(2) .
O11 H11B 0.85(2) .
O12 H12A 0.84(2) .
O12 H12B 0.83(2) .
O13 H13A 0.85(2) .
O13 H13B 0.85(2) .
O14 H14B 0.83(2) .
O14 H14C 0.89(2) .
O15 H15B 0.85(2) .
O15 H15C 0.86(2) .
O16 H16C 0.85(2) .
O16 H16B 0.84(2) .
N1 C18 1.328(9) .
N1 C17 1.347(9) .
N2 C28 1.340(8) .
N2 C27 1.343(9) .
N2 Ni2 2.054(6) 2_764
C1 C2 1.491(9) .
C2 C8 1.391(9) .
C2 C3 1.418(9) .
C3 C5 1.388(9) .
C3 C4 1.505(9) .
C5 C6 1.396(9) .
C5 H5A 0.9300 .
C6 C7 1.397(9) .
C6 C9 1.490(9) .
C7 C8 1.379(9) .
C7 H7A 0.9300 .
C8 H8A 0.9300 .
C9 C16 1.382(10) .
C9 C10 1.407(9) .
C10 C12 1.410(9) .
C10 C11 1.510(9) .
C12 C14 1.400(10) .
C12 C13 1.490(10) .
C14 C15 1.364(10) .
C14 H14A 0.9300 .
C15 C16 1.398(10) .
C15 H15A 0.9300 .
C16 H16A 0.9300 .
C17 C19 1.356(10) .
C17 H17A 0.9300 .
C18 C20 1.363(10) .
C18 H18A 0.9300 .
C19 C21 1.386(10) .
C19 H19A 0.9300 .
C20 C21 1.381(10) .
C20 H20A 0.9300 .
C21 C22 1.491(10) .
C22 C23 1.484(11) .
C22 H22A 0.9700 .
C22 H22B 0.9700 .
C23 C24 1.487(9) .
C23 H23A 0.9700 .
C23 H23B 0.9700 .
C24 C25 1.386(10) .
C24 C26 1.400(10) .
C25 C27 1.367(10) .
C25 H25A 0.9300 .
C26 C28 1.363(9) .
C26 H26A 0.9300 .
C27 H27A 0.9300 .
C28 H28A 0.9300 .
